data_4063041
loop_
_publ_author_name
'Thomas H. Holovics'
'Stephan F. Deplazes'
'Masaharu Toriyama'
'Douglas R. Powell'
'Gerald H. Lushington'
'Mikhail Barybin'

_publ_section_title
;
 Organometallic Isocyanocyclopentadienides:  A Combined Synthetic,
 Spectroscopic, Structural, Electrochemical, and Theoretical Investigation
;
_journal_name_full Organometallics
_journal_paper_doi 10.1021/om049842n
_journal_year 2004
_chemical_formula_moiety '(C66 H54 Cr N6) 1+, (C6 O6 V) 1-, (C H2 Cl2)'
_chemical_formula_sum 'C73 H56 Cl2 Cr Fe6 N6 O6 V'
_chemical_formula_weight 1622.18
_space_group_IT_number 2
_symmetry_cell_setting triclinic
_symmetry_space_group_name_Hall '-P 1'
_symmetry_space_group_name_H-M 'P -1'
_cell_angle_alpha 68.977(2)
_cell_angle_beta 77.423(2)
_cell_angle_gamma 87.490(2)
_cell_formula_units_Z 2
_cell_length_a 13.0914(7)
_cell_length_b 16.6234(9)
_cell_length_c 16.8244(9)
_cell_measurement_temperature 100(2)
_cell_volume 3333.3(3)
_diffrn_ambient_temperature 100(2)
_exptl_crystal_density_diffrn 1.616
_cod_database_code 4063041

loop_
_symmetry_equiv_pos_as_xyz
'x, y, z'
'-x, -y, -z'

loop_
_atom_site_label
_atom_site_type_symbol
_atom_site_fract_x
_atom_site_fract_y
_atom_site_fract_z
_atom_site_U_iso_or_equiv
_atom_site_adp_type
_atom_site_occupancy
_atom_site_symmetry_multiplicity
_atom_site_calc_flag
_atom_site_refinement_flags
_atom_site_disorder_assembly
_atom_site_disorder_group
Cr1 Cr 0.25799(3) 0.25387(3) 0.27848(3) 0.01516(10) Uani 1 1 d . . .
Fe1 Fe 0.52678(3) 0.01353(2) 0.15881(3) 0.01739(10) Uani 1 1 d . . .
Fe2 Fe 0.21994(3) -0.07594(3) 0.58379(3) 0.02147(10) Uani 1 1 d . . .
Fe3 Fe 0.43602(3) 0.32760(2) 0.53493(2) 0.01679(10) Uani 1 1 d . . .
Fe4 Fe -0.08433(3) 0.44710(3) 0.34126(3) 0.02064(10) Uani 1 1 d . . .
Fe5 Fe 0.37805(3) 0.60713(2) 0.17044(3) 0.02366(11) Uani 1 1 d . . .
Fe6 Fe 0.10632(3) 0.22182(3) 0.00155(3) 0.02485(11) Uani 1 1 d . . .
N1 N 0.41388(18) 0.17650(14) 0.15768(15) 0.0208(5) Uani 1 1 d . . .
N2 N 0.19287(18) 0.06794(14) 0.41761(15) 0.0216(5) Uani 1 1 d . . .
N3 N 0.41904(18) 0.26625(14) 0.38766(15) 0.0194(5) Uani 1 1 d . . .
N4 N 0.10633(19) 0.34878(16) 0.38252(16) 0.0275(6) Uani 1 1 d . . .
N5 N 0.3031(2) 0.44574(14) 0.15447(16) 0.0264(6) Uani 1 1 d . . .
N6 N 0.09371(18) 0.25014(15) 0.16939(15) 0.0235(5) Uani 1 1 d . . .
C1 C 0.3565(2) 0.20454(16) 0.20312(17) 0.0179(6) Uani 1 1 d . . .
C2 C 0.2169(2) 0.13591(17) 0.36586(18) 0.0193(6) Uani 1 1 d . . .
C3 C 0.3631(2) 0.26059(16) 0.34471(17) 0.0174(6) Uani 1 1 d . . .
C4 C 0.1624(2) 0.30967(17) 0.34784(18) 0.0214(6) Uani 1 1 d . . .
C5 C 0.2897(2) 0.37329(17) 0.19762(18) 0.0209(6) Uani 1 1 d . . .
C6 C 0.1523(2) 0.24941(16) 0.21258(18) 0.0195(6) Uani 1 1 d . . .
C10 C 0.4959(2) 0.13915(16) 0.11688(17) 0.0172(6) Uani 1 1 d . . .
C11 C 0.4941(2) 0.10630(16) 0.05020(17) 0.0197(6) Uani 1 1 d . . .
H11 H 0.4336 0.1057 0.0230 0.024 Uiso 1 1 calc R . .
C12 C 0.5947(2) 0.07422(17) 0.02982(18) 0.0226(6) Uani 1 1 d . . .
H12 H 0.6173 0.0455 -0.0139 0.027 Uiso 1 1 calc R . .
C13 C 0.6574(2) 0.08793(17) 0.08353(18) 0.0225(6) Uani 1 1 d . . .
H13 H 0.7314 0.0705 0.0838 0.027 Uiso 1 1 calc R . .
C14 C 0.5969(2) 0.12840(16) 0.13756(18) 0.0198(6) Uani 1 1 d . . .
H14 H 0.6203 0.1462 0.1818 0.024 Uiso 1 1 calc R . .
C15 C 0.4068(2) -0.04766(19) 0.26040(19) 0.0308(8) Uani 1 1 d . . .
H15 H 0.3402 -0.0213 0.2793 0.037 Uiso 1 1 calc R . .
C16 C 0.4239(3) -0.08986(18) 0.1999(2) 0.0343(8) Uani 1 1 d . . .
H16 H 0.3717 -0.0982 0.1679 0.041 Uiso 1 1 calc R . .
C17 C 0.5286(3) -0.11692(18) 0.1908(2) 0.0352(8) Uani 1 1 d . . .
H17 H 0.5631 -0.1483 0.1519 0.042 Uiso 1 1 calc R . .
C18 C 0.5756(2) -0.09147(17) 0.2465(2) 0.0314(8) Uani 1 1 d . . .
H18 H 0.6492 -0.1020 0.2544 0.038 Uiso 1 1 calc R . .
C19 C 0.5001(2) -0.04871(18) 0.28957(19) 0.0277(7) Uani 1 1 d . . .
H19 H 0.5110 -0.0237 0.3332 0.033 Uiso 1 1 calc R . .
C20 C 0.1585(2) -0.01252(17) 0.47944(18) 0.0222(6) Uani 1 1 d . . .
C21 C 0.0810(2) -0.02648(19) 0.55761(19) 0.0266(7) Uani 1 1 d . . .
H21 H 0.0422 0.0187 0.5771 0.032 Uiso 1 1 calc R . .
C22 C 0.0684(2) -0.1166(2) 0.6015(2) 0.0357(8) Uani 1 1 d . . .
H22 H 0.0201 -0.1467 0.6589 0.043 Uiso 1 1 calc R . .
C23 C 0.1382(3) -0.15735(19) 0.5513(2) 0.0368(9) Uani 1 1 d . . .
H23 H 0.1471 -0.2209 0.5677 0.044 Uiso 1 1 calc R . .
C24 C 0.1947(3) -0.09295(18) 0.4754(2) 0.0280(7) Uani 1 1 d . . .
H24 H 0.2489 -0.1023 0.4278 0.034 Uiso 1 1 calc R . .
C25 C 0.3395(3) 0.0031(2) 0.5746(3) 0.0549(10) Uani 1 1 d DU . .
H25 H 0.3626 0.0598 0.5269 0.066 Uiso 1 1 calc R . .
C26 C 0.2652(3) -0.0102(3) 0.6520(3) 0.0695(12) Uani 1 1 d DU . .
H26 H 0.2251 0.0357 0.6693 0.083 Uiso 1 1 calc R . .
C27 C 0.2551(3) -0.0992(3) 0.7009(2) 0.0701(11) Uani 1 1 d DU . .
H27 H 0.2079 -0.1278 0.7594 0.084 Uiso 1 1 calc R . .
C28 C 0.3266(3) -0.1408(2) 0.6525(2) 0.0503(10) Uani 1 1 d DU . .
H28 H 0.3392 -0.2039 0.6702 0.060 Uiso 1 1 calc R . .
C29 C 0.3769(2) -0.0763(2) 0.5770(2) 0.0363(8) Uani 1 1 d . . .
H29 H 0.4306 -0.0863 0.5296 0.044 Uiso 1 1 calc R . .
C30 C 0.4805(2) 0.27549(16) 0.44178(17) 0.0171(6) Uani 1 1 d . . .
C31 C 0.4867(2) 0.21366(16) 0.52464(18) 0.0191(6) Uani 1 1 d . . .
H31 H 0.4483 0.1564 0.5542 0.023 Uiso 1 1 calc R . .
C32 C 0.5594(2) 0.24817(17) 0.55685(18) 0.0203(6) Uani 1 1 d . . .
H32 H 0.5798 0.2199 0.6142 0.024 Uiso 1 1 calc R . .
C33 C 0.5961(2) 0.33043(17) 0.49453(19) 0.0213(6) Uani 1 1 d . . .
H33 H 0.6466 0.3701 0.5008 0.026 Uiso 1 1 calc R . .
C34 C 0.5470(2) 0.34842(17) 0.42291(18) 0.0195(6) Uani 1 1 d . . .
H34 H 0.5578 0.4016 0.3692 0.023 Uiso 1 1 calc R . .
C35 C 0.2878(2) 0.36949(19) 0.5306(2) 0.0272(7) Uani 1 1 d . . .
H35 H 0.2473 0.3684 0.4870 0.033 Uiso 1 1 calc R . .
C36 C 0.2870(2) 0.30312(19) 0.6117(2) 0.0270(7) Uani 1 1 d . . .
H36 H 0.2463 0.2469 0.6355 0.032 Uiso 1 1 calc R . .
C37 C 0.3560(2) 0.33032(19) 0.65287(19) 0.0260(7) Uani 1 1 d . . .
H37 H 0.3721 0.2965 0.7109 0.031 Uiso 1 1 calc R . .
C38 C 0.3980(2) 0.41344(18) 0.59715(19) 0.0251(7) Uani 1 1 d . . .
H38 H 0.4486 0.4486 0.6091 0.030 Uiso 1 1 calc R . .
C39 C 0.3561(2) 0.43800(18) 0.5213(2) 0.0260(7) Uani 1 1 d . . .
H39 H 0.3715 0.4936 0.4705 0.031 Uiso 1 1 calc R . .
C40 C 0.0308(2) 0.40220(18) 0.40675(18) 0.0219(6) Uani 1 1 d . . .
C41 C -0.0674(2) 0.37365(18) 0.46493(18) 0.0240(6) Uani 1 1 d . . .
H41 H -0.0929 0.3125 0.4989 0.029 Uiso 1 1 calc R . .
C42 C -0.1219(2) 0.44864(19) 0.46580(19) 0.0272(7) Uani 1 1 d . . .
H42 H -0.1944 0.4498 0.5000 0.033 Uiso 1 1 calc R . .
C43 C -0.0583(2) 0.52143(19) 0.4090(2) 0.0283(7) Uani 1 1 d . . .
H43 H -0.0781 0.5828 0.3967 0.034 Uiso 1 1 calc R . .
C44 C 0.0374(2) 0.49388(18) 0.37162(19) 0.0249(7) Uani 1 1 d . . .
H44 H 0.0982 0.5313 0.3298 0.030 Uiso 1 1 calc R . .
C45 C -0.0897(2) 0.3790(2) 0.2617(2) 0.0324(7) Uani 1 1 d . . .
H45 H -0.0566 0.3227 0.2659 0.039 Uiso 1 1 calc R . .
C46 C -0.1923(2) 0.38990(19) 0.3041(2) 0.0260(7) Uani 1 1 d . . .
H46 H -0.2441 0.3425 0.3439 0.031 Uiso 1 1 calc R . .
C47 C -0.2087(3) 0.4791(2) 0.2815(2) 0.0324(8) Uani 1 1 d . . .
H47 H -0.2742 0.5060 0.3018 0.039 Uiso 1 1 calc R . .
C48 C -0.1153(3) 0.5238(2) 0.2248(2) 0.0441(10) Uani 1 1 d . . .
H48 H -0.1035 0.5878 0.1977 0.053 Uiso 1 1 calc R . .
C49 C -0.0426(3) 0.4616(3) 0.2121(2) 0.0422(9) Uani 1 1 d . . .
H49 H 0.0299 0.4740 0.1750 0.051 Uiso 1 1 calc R . .
C50 C 0.3177(2) 0.53464(17) 0.11694(19) 0.0256(7) Uani 1 1 d . . .
C51 C 0.4110(3) 0.5789(2) 0.05958(19) 0.0359(8) Uani 1 1 d . . .
H51 H 0.4758 0.5526 0.0372 0.043 Uiso 1 1 calc R . .
C52 C 0.3929(3) 0.6685(2) 0.0394(2) 0.0461(10) Uani 1 1 d . . .
H52 H 0.4448 0.7165 0.0013 0.055 Uiso 1 1 calc R . .
C53 C 0.2914(3) 0.67885(19) 0.0832(2) 0.0453(10) Uani 1 1 d . . .
H53 H 0.2595 0.7351 0.0814 0.054 Uiso 1 1 calc R . .
C54 C 0.2428(3) 0.59550(18) 0.1327(2) 0.0320(8) Uani 1 1 d . . .
H54 H 0.1707 0.5823 0.1704 0.038 Uiso 1 1 calc R . .
C55 C 0.4031(3) 0.5257(2) 0.2867(2) 0.0352(8) Uani 1 1 d . . .
H55 H 0.3828 0.4629 0.3139 0.042 Uiso 1 1 calc R . .
C56 C 0.4997(3) 0.5621(2) 0.2295(2) 0.0351(8) Uani 1 1 d . . .
H56 H 0.5597 0.5297 0.2092 0.042 Uiso 1 1 calc R . .
C57 C 0.4958(2) 0.6529(2) 0.2061(2) 0.0318(7) Uani 1 1 d . . .
H57 H 0.5524 0.6959 0.1658 0.038 Uiso 1 1 calc R . .
C58 C 0.3990(2) 0.6721(2) 0.2491(2) 0.0301(7) Uani 1 1 d . . .
H58 H 0.3746 0.7312 0.2442 0.036 Uiso 1 1 calc R . .
C59 C 0.3405(3) 0.5937(2) 0.2993(2) 0.0311(7) Uani 1 1 d . . .
H59 H 0.2683 0.5876 0.3365 0.037 Uiso 1 1 calc R . .
C60 C 0.0377(2) 0.24493(19) 0.10983(19) 0.0241(6) Uani 1 1 d . . .
C61 C -0.0066(2) 0.1673(2) 0.1114(2) 0.0292(7) Uani 1 1 d . . .
H61 H -0.0072 0.1084 0.1565 0.035 Uiso 1 1 calc R . .
C62 C -0.0508(2) 0.1907(2) 0.0364(2) 0.0369(8) Uani 1 1 d . . .
H62 H -0.0862 0.1500 0.0185 0.044 Uiso 1 1 calc R . .
C63 C -0.0345(2) 0.2801(2) -0.0095(2) 0.0365(8) Uani 1 1 d . . .
H63 H -0.0561 0.3132 -0.0654 0.044 Uiso 1 1 calc R . .
C64 C 0.0212(2) 0.3149(2) 0.0353(2) 0.0309(7) Uani 1 1 d . . .
H64 H 0.0438 0.3766 0.0181 0.037 Uiso 1 1 calc R . .
C65 C 0.2325(2) 0.1459(2) 0.0157(2) 0.0375(8) Uani 1 1 d . . .
H65 H 0.2416 0.0988 0.0705 0.045 Uiso 1 1 calc R . .
C66 C 0.1870(3) 0.1364(2) -0.0493(2) 0.0400(8) Uani 1 1 d . . .
H66 H 0.1576 0.0814 -0.0483 0.048 Uiso 1 1 calc R . .
C67 C 0.1897(2) 0.2179(2) -0.1157(2) 0.0391(9) Uani 1 1 d . . .
H67 H 0.1619 0.2307 -0.1697 0.047 Uiso 1 1 calc R . .
C68 C 0.2367(2) 0.2791(2) -0.0924(2) 0.0370(8) Uani 1 1 d . . .
H68 H 0.2490 0.3421 -0.1272 0.044 Uiso 1 1 calc R . .
C69 C 0.2638(2) 0.2340(2) -0.0106(2) 0.0347(8) Uani 1 1 d . . .
H69 H 0.2989 0.2597 0.0224 0.042 Uiso 1 1 calc R . .
V1 V 0.04845(4) 0.86074(3) 0.26467(3) 0.02152(12) Uani 1 1 d . . .
O1 O 0.17875(19) 0.92080(17) 0.07607(16) 0.0529(7) Uani 1 1 d . . .
O2 O 0.12774(19) 1.03270(14) 0.26799(15) 0.0397(6) Uani 1 1 d . . .
O3 O 0.22637(16) 0.76922(14) 0.35627(14) 0.0332(5) Uani 1 1 d . . .
O4 O -0.11120(19) 0.80899(16) 0.44367(15) 0.0451(6) Uani 1 1 d . . .
O5 O 0.0208(2) 0.69173(14) 0.23095(16) 0.0439(6) Uani 1 1 d . . .
O6 O -0.13177(19) 0.95468(17) 0.17911(18) 0.0506(7) Uani 1 1 d . . .
C71 C 0.1335(2) 0.8975(2) 0.1474(2) 0.0303(7) Uani 1 1 d . . .
C72 C 0.0954(2) 0.96868(19) 0.26988(19) 0.0268(7) Uani 1 1 d . . .
C73 C 0.1615(2) 0.80373(19) 0.3215(2) 0.0267(7) Uani 1 1 d . . .
C74 C -0.0511(2) 0.8271(2) 0.3787(2) 0.0311(7) Uani 1 1 d . . .
C75 C 0.0259(2) 0.7539(2) 0.2464(2) 0.0308(7) Uani 1 1 d . . .
C76 C -0.0662(2) 0.9184(2) 0.2115(2) 0.0300(7) Uani 1 1 d . . .
Cl1S Cl 0.39262(8) 0.64120(6) 0.82486(6) 0.0497(2) Uani 1 1 d . . .
Cl2S Cl 0.25712(11) 0.49332(7) 0.94375(7) 0.0749(4) Uani 1 1 d . . .
C1S C 0.2665(3) 0.6064(3) 0.8926(2) 0.0519(10) Uani 1 1 d . . .
H1SA H 0.2525 0.6333 0.9375 0.062 Uiso 1 1 calc R . .
H1SB H 0.2128 0.6253 0.8569 0.062 Uiso 1 1 calc R . .

loop_
_atom_site_aniso_label
_atom_site_aniso_U_11
_atom_site_aniso_U_22
_atom_site_aniso_U_33
_atom_site_aniso_U_23
_atom_site_aniso_U_13
_atom_site_aniso_U_12
Cr1 0.0186(2) 0.0131(2) 0.0152(2) -0.00578(18) -0.00565(17) 0.00170(16)
Fe1 0.0179(2) 0.01487(18) 0.0182(2) -0.00399(16) -0.00468(16) 0.00028(15)
Fe2 0.0190(2) 0.0281(2) 0.0194(2) -0.00945(18) -0.00708(17) 0.00230(17)
Fe3 0.0173(2) 0.01650(19) 0.0196(2) -0.00869(17) -0.00663(16) 0.00161(15)
Fe4 0.0192(2) 0.0238(2) 0.0209(2) -0.00904(18) -0.00678(17) 0.00190(16)
Fe5 0.0333(2) 0.01494(19) 0.0250(2) -0.00510(18) -0.01393(19) -0.00160(17)
Fe6 0.0190(2) 0.0369(2) 0.0209(2) -0.0108(2) -0.00818(17) 0.00142(18)
N1 0.0237(13) 0.0190(11) 0.0193(12) -0.0069(10) -0.0040(10) 0.0026(10)
N2 0.0249(13) 0.0205(12) 0.0197(12) -0.0052(11) -0.0080(10) -0.0022(10)
N3 0.0219(12) 0.0190(11) 0.0204(12) -0.0094(10) -0.0074(10) 0.0033(9)
N4 0.0301(14) 0.0343(14) 0.0258(14) -0.0172(12) -0.0137(11) 0.0142(12)
N5 0.0416(15) 0.0160(12) 0.0256(13) -0.0063(11) -0.0170(12) -0.0001(11)
N6 0.0220(13) 0.0286(13) 0.0224(13) -0.0115(11) -0.0057(11) 0.0006(10)
C1 0.0218(14) 0.0151(12) 0.0169(14) -0.0036(11) -0.0078(12) 0.0000(11)
C2 0.0221(14) 0.0213(14) 0.0193(14) -0.0113(12) -0.0074(12) 0.0014(11)
C3 0.0223(14) 0.0127(12) 0.0161(14) -0.0044(11) -0.0036(11) 0.0026(10)
C4 0.0258(15) 0.0227(14) 0.0196(14) -0.0096(13) -0.0099(12) 0.0055(12)
C5 0.0255(15) 0.0224(15) 0.0204(14) -0.0113(13) -0.0102(12) 0.0018(12)
C6 0.0218(15) 0.0173(13) 0.0188(14) -0.0064(12) -0.0036(12) 0.0013(11)
C10 0.0207(14) 0.0136(12) 0.0148(13) -0.0030(11) -0.0022(11) 0.0010(10)
C11 0.0232(14) 0.0176(13) 0.0167(14) -0.0023(11) -0.0070(11) 0.0001(11)
C12 0.0271(15) 0.0198(13) 0.0170(14) -0.0057(12) 0.0014(12) 0.0002(12)
C13 0.0166(14) 0.0215(14) 0.0251(15) -0.0047(12) -0.0019(12) -0.0007(11)
C14 0.0228(15) 0.0171(13) 0.0192(14) -0.0052(12) -0.0056(12) -0.0035(11)
C15 0.0272(16) 0.0269(15) 0.0232(16) 0.0043(14) 0.0033(13) -0.0033(13)
C16 0.0408(19) 0.0219(15) 0.0340(18) 0.0046(14) -0.0174(15) -0.0157(14)
C17 0.056(2) 0.0126(14) 0.0312(18) -0.0032(13) -0.0043(16) -0.0029(14)
C18 0.0295(17) 0.0186(14) 0.0347(18) 0.0057(13) -0.0102(14) 0.0022(12)
C19 0.0385(18) 0.0216(14) 0.0166(14) 0.0016(12) -0.0061(13) -0.0035(13)
C20 0.0265(15) 0.0199(13) 0.0212(15) -0.0037(12) -0.0122(12) -0.0049(12)
C21 0.0174(14) 0.0349(16) 0.0238(15) -0.0020(13) -0.0110(12) -0.0014(12)
C22 0.0249(16) 0.0441(19) 0.0261(17) 0.0052(15) -0.0091(14) -0.0128(14)
C23 0.054(2) 0.0208(15) 0.0353(19) 0.0010(14) -0.0257(17) -0.0124(15)
C24 0.0429(19) 0.0214(14) 0.0242(16) -0.0088(13) -0.0140(14) -0.0047(13)
C25 0.050(2) 0.044(2) 0.090(3) -0.030(2) -0.0440(19) -0.0013(18)
C26 0.063(2) 0.103(2) 0.091(3) -0.078(2) -0.0502(19) 0.036(2)
C27 0.0355(19) 0.151(3) 0.0263(17) -0.0297(19) -0.0154(15) 0.002(2)
C28 0.043(2) 0.049(2) 0.062(3) -0.0096(19) -0.0375(19) 0.0115(17)
C29 0.0249(17) 0.048(2) 0.047(2) -0.0282(18) -0.0128(15) 0.0083(15)
C30 0.0182(14) 0.0198(13) 0.0198(14) -0.0128(12) -0.0085(11) 0.0061(11)
C31 0.0221(14) 0.0162(13) 0.0225(15) -0.0095(12) -0.0082(12) 0.0037(11)
C32 0.0223(14) 0.0226(14) 0.0230(15) -0.0129(12) -0.0125(12) 0.0076(11)
C33 0.0168(14) 0.0215(14) 0.0299(16) -0.0133(13) -0.0069(12) 0.0020(11)
C34 0.0183(14) 0.0179(13) 0.0224(15) -0.0087(12) -0.0023(11) 0.0028(11)
C35 0.0176(15) 0.0408(17) 0.0337(17) -0.0236(15) -0.0118(13) 0.0137(13)
C36 0.0177(15) 0.0333(16) 0.0325(17) -0.0183(14) 0.0009(13) 0.0002(12)
C37 0.0273(16) 0.0338(16) 0.0212(15) -0.0170(14) -0.0026(12) 0.0042(13)
C38 0.0247(15) 0.0266(15) 0.0311(17) -0.0207(14) -0.0032(13) 0.0031(12)
C39 0.0272(16) 0.0231(14) 0.0304(17) -0.0146(13) -0.0049(13) 0.0107(12)
C40 0.0225(15) 0.0299(15) 0.0214(15) -0.0163(13) -0.0105(12) 0.0102(12)
C41 0.0299(16) 0.0264(15) 0.0171(14) -0.0081(13) -0.0076(12) 0.0015(12)
C42 0.0224(15) 0.0406(17) 0.0246(16) -0.0182(14) -0.0076(12) 0.0081(13)
C43 0.0293(17) 0.0294(16) 0.0319(17) -0.0134(14) -0.0160(14) 0.0093(13)
C44 0.0266(16) 0.0269(15) 0.0250(16) -0.0112(13) -0.0099(13) -0.0004(12)
C45 0.0283(17) 0.050(2) 0.0318(18) -0.0277(16) -0.0117(14) 0.0074(15)
C46 0.0257(16) 0.0304(15) 0.0278(16) -0.0144(14) -0.0106(13) 0.0006(13)
C47 0.0329(18) 0.0365(17) 0.042(2) -0.0224(16) -0.0250(15) 0.0134(14)
C48 0.068(3) 0.0321(18) 0.0318(19) 0.0030(16) -0.0319(18) -0.0120(18)
C49 0.0318(18) 0.073(3) 0.0218(17) -0.0153(18) -0.0077(14) -0.0089(18)
C50 0.0420(18) 0.0153(13) 0.0216(15) -0.0029(12) -0.0165(13) -0.0048(12)
C51 0.052(2) 0.0381(18) 0.0179(15) -0.0101(15) -0.0064(15) -0.0123(16)
C52 0.082(3) 0.0276(17) 0.0230(17) 0.0091(15) -0.0258(19) -0.0233(18)
C53 0.071(3) 0.0172(15) 0.055(2) -0.0025(16) -0.044(2) 0.0021(16)
C54 0.0394(19) 0.0233(15) 0.0422(19) -0.0111(15) -0.0289(16) 0.0049(13)
C55 0.061(2) 0.0260(16) 0.0245(17) -0.0048(14) -0.0277(16) -0.0003(15)
C56 0.0406(19) 0.0414(18) 0.0347(18) -0.0207(16) -0.0221(16) 0.0167(16)
C57 0.0286(17) 0.0394(18) 0.0336(18) -0.0171(15) -0.0110(14) -0.0062(14)
C58 0.0329(17) 0.0295(16) 0.0356(18) -0.0189(15) -0.0099(14) -0.0023(13)
C59 0.0348(18) 0.0374(17) 0.0232(16) -0.0122(14) -0.0075(14) -0.0035(14)
C60 0.0162(14) 0.0370(16) 0.0218(15) -0.0125(13) -0.0064(12) 0.0011(12)
C61 0.0229(15) 0.0375(17) 0.0259(16) -0.0097(14) -0.0035(13) -0.0078(13)
C62 0.0197(16) 0.063(2) 0.0363(19) -0.0257(18) -0.0069(14) -0.0095(15)
C63 0.0173(15) 0.063(2) 0.0328(18) -0.0177(17) -0.0138(14) 0.0125(15)
C64 0.0243(16) 0.0359(17) 0.0336(18) -0.0115(15) -0.0117(14) 0.0089(13)
C65 0.0252(17) 0.053(2) 0.0333(18) -0.0134(17) -0.0097(14) 0.0126(15)
C66 0.0329(19) 0.051(2) 0.044(2) -0.0282(18) -0.0063(16) 0.0088(16)
C67 0.0277(17) 0.071(2) 0.0234(17) -0.0231(18) -0.0055(14) 0.0085(17)
C68 0.0214(16) 0.054(2) 0.0276(17) -0.0069(16) -0.0016(13) -0.0003(15)
C69 0.0161(15) 0.060(2) 0.0300(17) -0.0164(17) -0.0080(13) 0.0028(15)
V1 0.0207(3) 0.0245(2) 0.0218(3) -0.0114(2) -0.0038(2) -0.0014(2)
O1 0.0414(15) 0.0748(18) 0.0360(15) -0.0231(14) 0.0117(12) -0.0021(13)
O2 0.0549(15) 0.0311(12) 0.0405(14) -0.0148(11) -0.0200(12) -0.0070(11)
O3 0.0247(11) 0.0404(12) 0.0353(13) -0.0133(11) -0.0092(10) 0.0041(10)
O4 0.0436(14) 0.0557(15) 0.0302(13) -0.0154(12) 0.0061(11) -0.0107(12)
O5 0.0650(17) 0.0279(12) 0.0476(15) -0.0150(12) -0.0270(13) -0.0018(11)
O6 0.0404(14) 0.0664(17) 0.0677(18) -0.0413(15) -0.0326(14) 0.0256(13)
C71 0.0222(16) 0.0387(18) 0.0322(18) -0.0162(15) -0.0044(14) 0.0008(13)
C72 0.0303(17) 0.0294(16) 0.0220(15) -0.0082(13) -0.0094(13) -0.0011(13)
C73 0.0287(17) 0.0275(15) 0.0257(16) -0.0132(14) -0.0020(13) -0.0070(13)
C74 0.0309(17) 0.0350(17) 0.0311(18) -0.0137(15) -0.0093(15) -0.0062(14)
C75 0.0335(18) 0.0295(17) 0.0284(17) -0.0050(14) -0.0135(14) -0.0011(14)
C76 0.0294(17) 0.0348(17) 0.0334(18) -0.0226(15) -0.0048(14) 0.0014(14)
Cl1S 0.0637(6) 0.0452(5) 0.0384(5) -0.0135(4) -0.0092(4) -0.0024(4)
Cl2S 0.1096(10) 0.0737(7) 0.0428(6) -0.0134(6) -0.0231(6) -0.0434(7)
C1S 0.051(2) 0.073(3) 0.035(2) -0.019(2) -0.0159(18) -0.002(2)

loop_
_geom_bond_atom_site_label_1
_geom_bond_atom_site_label_2
_geom_bond_distance
_geom_bond_site_symmetry_2
_geom_bond_publ_flag
Cr1 C4 1.957(3) . ?
Cr1 C5 1.963(3) . ?
Cr1 C1 1.971(3) . ?
Cr1 C6 1.971(3) . ?
Cr1 C3 1.979(3) . ?
Cr1 C2 1.994(3) . ?
Fe1 C10 2.004(2) . ?
Fe1 C19 2.024(3) . ?
Fe1 C18 2.024(3) . ?
Fe1 C14 2.034(3) . ?
Fe1 C15 2.036(3) . ?
Fe1 C17 2.039(3) . ?
Fe1 C11 2.040(3) . ?
Fe1 C13 2.043(3) . ?
Fe1 C12 2.046(3) . ?
Fe1 C16 2.047(3) . ?
Fe2 C20 2.014(3) . ?
Fe2 C27 2.020(4) . ?
Fe2 C26 2.028(4) . ?
Fe2 C28 2.031(3) . ?
Fe2 C25 2.032(3) . ?
Fe2 C29 2.033(3) . ?
Fe2 C21 2.034(3) . ?
Fe2 C24 2.039(3) . ?
Fe2 C23 2.046(3) . ?
Fe2 C22 2.049(3) . ?
Fe3 C30 2.019(3) . ?
Fe3 C31 2.033(3) . ?
Fe3 C39 2.037(3) . ?
Fe3 C35 2.040(3) . ?
Fe3 C38 2.040(3) . ?
Fe3 C34 2.041(3) . ?
Fe3 C37 2.047(3) . ?
Fe3 C32 2.052(3) . ?
Fe3 C33 2.055(3) . ?
Fe3 C36 2.058(3) . ?
Fe4 C40 2.019(3) . ?
Fe4 C48 2.034(3) . ?
Fe4 C44 2.038(3) . ?
Fe4 C43 2.039(3) . ?
Fe4 C49 2.049(3) . ?
Fe4 C47 2.049(3) . ?
Fe4 C45 2.052(3) . ?
Fe4 C46 2.054(3) . ?
Fe4 C42 2.055(3) . ?
Fe4 C41 2.055(3) . ?
Fe5 C50 2.014(3) . ?
Fe5 C55 2.027(3) . ?
Fe5 C56 2.034(3) . ?
Fe5 C51 2.036(3) . ?
Fe5 C57 2.036(3) . ?
Fe5 C52 2.038(3) . ?
Fe5 C54 2.045(3) . ?
Fe5 C59 2.047(3) . ?
Fe5 C58 2.050(3) . ?
Fe5 C53 2.053(3) . ?
Fe6 C60 2.008(3) . ?
Fe6 C61 2.036(3) . ?
Fe6 C65 2.037(3) . ?
Fe6 C69 2.039(3) . ?
Fe6 C64 2.040(3) . ?
Fe6 C62 2.047(3) . ?
Fe6 C68 2.051(3) . ?
Fe6 C66 2.052(3) . ?
Fe6 C63 2.057(3) . ?
Fe6 C67 2.058(3) . ?
N1 C1 1.158(3) . ?
N1 C10 1.391(3) . ?
N2 C2 1.157(3) . ?
N2 C20 1.387(3) . ?
N3 C3 1.164(3) . ?
N3 C30 1.389(3) . ?
N4 C4 1.160(3) . ?
N4 C40 1.393(3) . ?
N5 C5 1.159(3) . ?
N5 C50 1.386(3) . ?
N6 C6 1.163(3) . ?
N6 C60 1.392(4) . ?
C10 C11 1.417(4) . ?
C10 C14 1.428(4) . ?
C11 C12 1.417(4) . ?
C11 H11 1.0000 . ?
C12 C13 1.425(4) . ?
C12 H12 1.0000 . ?
C13 C14 1.409(4) . ?
C13 H13 1.0000 . ?
C14 H14 1.0000 . ?
C15 C16 1.406(5) . ?
C15 C19 1.409(4) . ?
C15 H15 1.0000 . ?
C16 C17 1.418(5) . ?
C16 H16 1.0000 . ?
C17 C18 1.412(5) . ?
C17 H17 1.0000 . ?
C18 C19 1.415(4) . ?
C18 H18 1.0000 . ?
C19 H19 1.0000 . ?
C20 C24 1.419(4) . ?
C20 C21 1.426(4) . ?
C21 C22 1.411(4) . ?
C21 H21 1.0000 . ?
C22 C23 1.424(5) . ?
C22 H22 1.0000 . ?
C23 C24 1.415(4) . ?
C23 H23 1.0000 . ?
C24 H24 1.0000 . ?
C25 C29 1.376(5) . ?
C25 C26 1.398(4) . ?
C25 H25 1.0000 . ?
C26 C27 1.407(4) . ?
C26 H26 1.0000 . ?
C27 C28 1.426(3) . ?
C27 H27 1.0000 . ?
C28 C29 1.384(5) . ?
C28 H28 1.0000 . ?
C29 H29 1.0000 . ?
C30 C31 1.422(4) . ?
C30 C34 1.423(4) . ?
C31 C32 1.422(4) . ?
C31 H31 1.0000 . ?
C32 C33 1.418(4) . ?
C32 H32 1.0000 . ?
C33 C34 1.420(4) . ?
C33 H33 1.0000 . ?
C34 H34 1.0000 . ?
C35 C36 1.412(4) . ?
C35 C39 1.422(4) . ?
C35 H35 1.0000 . ?
C36 C37 1.426(4) . ?
C36 H36 1.0000 . ?
C37 C38 1.415(4) . ?
C37 H37 1.0000 . ?
C38 C39 1.417(4) . ?
C38 H38 1.0000 . ?
C39 H39 1.0000 . ?
C40 C41 1.417(4) . ?
C40 C44 1.422(4) . ?
C41 C42 1.412(4) . ?
C41 H41 1.0000 . ?
C42 C43 1.408(4) . ?
C42 H42 1.0000 . ?
C43 C44 1.410(4) . ?
C43 H43 1.0000 . ?
C44 H44 1.0000 . ?
C45 C49 1.410(5) . ?
C45 C46 1.413(4) . ?
C45 H45 1.0000 . ?
C46 C47 1.412(4) . ?
C46 H46 1.0000 . ?
C47 C48 1.421(5) . ?
C47 H47 1.0000 . ?
C48 C49 1.416(5) . ?
C48 H48 1.0000 . ?
C49 H49 1.0000 . ?
C50 C51 1.421(4) . ?
C50 C54 1.431(4) . ?
C51 C52 1.425(5) . ?
C51 H51 1.0000 . ?
C52 C53 1.408(5) . ?
C52 H52 1.0000 . ?
C53 C54 1.427(4) . ?
C53 H53 1.0000 . ?
C54 H54 1.0000 . ?
C55 C59 1.417(4) . ?
C55 C56 1.419(5) . ?
C55 H55 1.0000 . ?
C56 C57 1.419(4) . ?
C56 H56 1.0000 . ?
C57 C58 1.400(4) . ?
C57 H57 1.0000 . ?
C58 C59 1.419(4) . ?
C58 H58 1.0000 . ?
C59 H59 1.0000 . ?
C60 C64 1.421(4) . ?
C60 C61 1.427(4) . ?
C61 C62 1.422(4) . ?
C61 H61 1.0000 . ?
C62 C63 1.408(5) . ?
C62 H62 1.0000 . ?
C63 C64 1.423(5) . ?
C63 H63 1.0000 . ?
C64 H64 1.0000 . ?
C65 C66 1.413(5) . ?
C65 C69 1.419(5) . ?
C65 H65 1.0000 . ?
C66 C67 1.410(5) . ?
C66 H66 1.0000 . ?
C67 C68 1.418(5) . ?
C67 H67 1.0000 . ?
C68 C69 1.426(4) . ?
C68 H68 1.0000 . ?
C69 H69 1.0000 . ?
V1 C71 1.935(3) . ?
V1 C75 1.953(3) . ?
V1 C76 1.953(3) . ?
V1 C72 1.959(3) . ?
V1 C73 1.961(3) . ?
V1 C74 1.974(3) . ?
O1 C71 1.148(4) . ?
O2 C72 1.150(3) . ?
O3 C73 1.151(4) . ?
O4 C74 1.147(4) . ?
O5 C75 1.160(4) . ?
O6 C76 1.149(4) . ?
Cl1S C1S 1.775(4) . ?
Cl2S C1S 1.761(4) . ?
C1S H1SA 0.9900 . ?
C1S H1SB 0.9900 . ?
